data_1532539
loop_
_publ_author_name
'Abakumov, A.M.'
'Rozova, M.G.'
'Chizhov, P.S.'
'van Tendeloo, G.'
'Antipov, E.V.'
'Hadermann, J.'

_publ_section_title
;
 Synthesis and crystal structure of the novel Pb5 Sb2 Mn O11 compound
;
_journal_name_full 'Journal of Solid State Chemistry'
_journal_page_first 2855
_journal_page_last 2861
_journal_volume 177
_journal_year 2004
_chemical_formula_sum 'Mn O11 Pb5 Sb2'
_chemical_name_systematic 'Pb5 (Sb2 Mn O11)'
_space_group_IT_number 63
_symmetry_space_group_name_Hall '-C 2c 2'
_symmetry_space_group_name_H-M 'C m c m'
_cell_angle_alpha 90
_cell_angle_beta 90
_cell_angle_gamma 90
_cell_formula_units_Z 4
_cell_length_a 9.06282
_cell_length_b 11.4825
_cell_length_c 10.94024
_cell_volume 1138.483
_citation_journal_id_ASTM JSSCBI
_cod_data_source_file Abakumov_JSSCBI_2004_1814.cif
_cod_data_source_block Mn1O11Pb5Sb2
_cod_original_formula_sum 'Mn1 O11 Pb5 Sb2'
_cod_database_code 1532539

loop_
_symmetry_equiv_pos_as_xyz
x,y,z
-x,-y,z+1/2
x,-y,-z
-x,y,-z+1/2
-x,-y,-z
x,y,-z-1/2
-x,y,z
x,-y,z-1/2
x+1/2,y+1/2,z
-x+1/2,-y+1/2,z+1/2
x+1/2,-y+1/2,-z
-x+1/2,y+1/2,-z+1/2
-x+1/2,-y+1/2,-z
x+1/2,y+1/2,-z-1/2
-x+1/2,y+1/2,z
x+1/2,-y+1/2,z-1/2

loop_
_atom_site_label
_atom_site_type_symbol
_atom_site_fract_x
_atom_site_fract_y
_atom_site_fract_z
_atom_site_occupancy
_atom_site_U_iso_or_equiv
O4 O-2 0.1839 0.0729 0.6116 1 0.0
Sb1 Sb+5 0.3257 0 0.5 1 0.0
Pb3 Pb+2 0 0.21923 0.52277 1 0.0
O3 O-2 0.333 0.1401 0.3918 1 0.0
O1 O-2 0 0.202 0.75 1 0.0
Pb2 Pb+2 0.27674 0.21715 0.75 1 0.0
Mn1 Mn+2 0.5 0.0841 0.25 1 0.0
Pb1 Pb+2 0 0.99957 0.25 1 0.0
O2 O-2 0.5 0.0635 0.5974 1 0.0
